data_7052237
loop_
_publ_author_name
'Torsten M\"uller'
'Wilhelm Seichter'
'Edwin Weber'

_publ_section_title
;
 Synthesis, crystalline inclusion and structural study of bulkily
 stoppered and rigid framework molecular constructions
;
_journal_issue 5
_journal_name_full 'New Journal of Chemistry'
_journal_page_first 751
_journal_paper_doi 10.1039/b516244k
_journal_volume 30
_journal_year 2006
_chemical_formula_sum 'C42 H48'
_chemical_formula_weight 552.80
_chemical_name_systematic
;
?
;
_space_group_IT_number 9
_symmetry_cell_setting monoclinic
_symmetry_space_group_name_Hall 'C -2yc'
_symmetry_space_group_name_H-M 'C 1 c 1'
_atom_sites_solution_hydrogens geom
_atom_sites_solution_primary direct
_atom_sites_solution_secondary difmap
_audit_creation_method SHELXL
_cell_angle_alpha 90.00(3)
_cell_angle_beta 95.29(3)
_cell_angle_gamma 90.00(3)
_cell_formula_units_Z 8
_cell_length_a 6.853(3)
_cell_length_b 25.898(3)
_cell_length_c 37.211(3)
_cell_measurement_reflns_used 25
_cell_measurement_temperature 183(2)
_cell_measurement_theta_max 28.239
_cell_measurement_theta_min 16.923
_cell_volume 6576(3)
_computing_cell_refinement Enraf-Nonius
_computing_data_collection Enraf-Nonius
_computing_data_reduction Helena
_computing_molecular_graphics PLATON
_computing_publication_material PLATON
_computing_structure_refinement 'SHELXL-93 (Sheldrick, 1993)'
_computing_structure_solution 'SHELXS-86 (Sheldrick, 1990)'
_diffrn_ambient_temperature 183(2)
_diffrn_measurement_device CAD4
_diffrn_measurement_method 'omega-2theta scan'
_diffrn_radiation_monochromator graphite
_diffrn_radiation_source 'fine-focus sealed tube'
_diffrn_radiation_type CuK\a
_diffrn_radiation_wavelength 1.54180
_diffrn_reflns_av_R_equivalents 0.1086
_diffrn_reflns_av_sigmaI/netI 0.0366
_diffrn_reflns_limit_h_max 8
_diffrn_reflns_limit_h_min 0
_diffrn_reflns_limit_k_max 32
_diffrn_reflns_limit_k_min 0
_diffrn_reflns_limit_l_max 46
_diffrn_reflns_limit_l_min -46
_diffrn_reflns_number 7361
_diffrn_reflns_theta_max 74.91
_diffrn_reflns_theta_min 2.38
_diffrn_standards_interval_count 250
_diffrn_standards_interval_time 3600
_diffrn_standards_number 3
_exptl_absorpt_coefficient_mu 0.463
_exptl_crystal_density_diffrn 1.117
_exptl_crystal_F_000 2400
_exptl_crystal_size_max 0.20
_exptl_crystal_size_mid 0.20
_exptl_crystal_size_min 0.20
_refine_diff_density_max 0.704
_refine_diff_density_min -0.416
_refine_diff_density_rms 0.055
_refine_ls_abs_structure_details 'Flack H D (1983), Acta Cryst. A39, 876-881'
_refine_ls_abs_structure_Flack 2.62(218)
_refine_ls_extinction_method none
_refine_ls_goodness_of_fit_all 1.079
_refine_ls_goodness_of_fit_obs 1.089
_refine_ls_matrix_type full
_refine_ls_number_parameters 757
_refine_ls_number_reflns 7357
_refine_ls_number_restraints 2
_refine_ls_restrained_S_all 1.082
_refine_ls_restrained_S_obs 1.089
_refine_ls_R_factor_all 0.0955
_refine_ls_R_factor_obs 0.0696
_refine_ls_shift/esd_max 0.008
_refine_ls_shift/esd_mean 0.001
_refine_ls_structure_factor_coef Fsqd
_refine_ls_weighting_details 'w=1/[\s^2^(Fo^2^)+(0.1055P)^2^+10.7955P] where P=(Fo^2^+2Fc^2^)/3'
_refine_ls_weighting_scheme calc
_refine_ls_wR_factor_all 0.2077
_refine_ls_wR_factor_obs 0.1852
_reflns_number_observed 5907
_reflns_number_total 7360
_reflns_observed_criterion >2sigma(I)
_cod_data_source_file b516244k.txt
_cod_data_source_block model5
_cod_depositor_comments
;
The following automatic conversions were performed:

'_refine_ls_weighting_scheme' value 'calc
w=1/[\s^2^(Fo^2^)+(0.1055P)^2^+10.7955P] where P=(Fo^2^+2Fc^2^)/3'
was changed to 'calc'. New tag '_refine_ls_weighting_details' was
created. The value of the new tag was set to
'w=1/[\s^2^(Fo^2^)+(0.1055P)^2^+10.7955P] where P=(Fo^2^+2Fc^2^)/3'.

Automatic conversion script
Id: cif_fix_values 3143 2015-03-26 13:38:13Z robertas 
;
_cod_original_cell_volume 6576.1(30)
_cod_original_sg_symbol_H-M C2/c
_cod_database_code 7052237

loop_
_symmetry_equiv_pos_as_xyz
'x, y, z'
'x, -y, z+1/2'
'x+1/2, y+1/2, z'
'x+1/2, -y+1/2, z+1/2'

loop_
_atom_site_aniso_label
_atom_site_aniso_U_11
_atom_site_aniso_U_22
_atom_site_aniso_U_33
_atom_site_aniso_U_23
_atom_site_aniso_U_13
_atom_site_aniso_U_12
C1 0.033(3) 0.035(3) 0.025(2) -0.005(2) 0.003(2) -0.005(2)
C2 0.035(3) 0.026(2) 0.031(2) 0.000(2) 0.003(2) -0.004(2)
C3 0.041(3) 0.035(3) 0.027(2) 0.001(2) -0.002(2) -0.003(2)
C4 0.039(3) 0.040(3) 0.035(3) 0.001(2) -0.005(2) -0.012(2)
C5 0.042(3) 0.033(3) 0.034(3) 0.002(2) 0.002(2) -0.011(2)
C6 0.036(3) 0.031(2) 0.029(2) -0.001(2) -0.002(2) -0.007(2)
C7 0.031(2) 0.031(2) 0.028(2) 0.000(2) 0.005(2) -0.002(2)
C8 0.032(2) 0.033(2) 0.028(2) -0.001(2) 0.005(2) -0.003(2)
C9 0.027(2) 0.023(2) 0.029(2) 0.002(2) 0.002(2) -0.004(2)
C10 0.033(2) 0.023(2) 0.034(2) 0.004(2) 0.008(2) -0.005(2)
C11 0.030(2) 0.031(2) 0.030(2) 0.008(2) 0.004(2) 0.001(2)
C12 0.034(2) 0.036(3) 0.025(2) 0.006(2) 0.005(2) -0.001(2)
C13 0.031(2) 0.027(2) 0.028(2) 0.000(2) 0.003(2) -0.004(2)
C14 0.032(3) 0.032(2) 0.029(2) 0.004(2) 0.002(2) -0.008(2)
C15 0.026(2) 0.032(2) 0.030(2) 0.005(2) 0.006(2) -0.004(2)
C16 0.035(3) 0.031(2) 0.025(2) 0.002(2) 0.005(2) -0.004(2)
C17 0.029(2) 0.026(2) 0.032(2) 0.002(2) 0.003(2) 0.001(2)
C18 0.026(2) 0.038(3) 0.035(2) 0.007(2) 0.006(2) 0.001(2)
C19 0.047(3) 0.039(3) 0.040(3) 0.006(2) -0.006(2) -0.013(2)
C20 0.045(3) 0.040(3) 0.037(3) 0.008(2) -0.008(2) -0.012(2)
C21 0.033(2) 0.032(2) 0.027(2) 0.001(2) 0.003(2) -0.005(2)
C22 0.045(3) 0.067(4) 0.041(3) 0.011(3) 0.018(3) 0.006(3)
C23 0.076(5) 0.055(4) 0.045(3) -0.013(3) 0.016(3) 0.020(4)
C24 0.096(6) 0.036(3) 0.035(3) -0.007(2) -0.004(3) -0.002(3)
C25 0.045(3) 0.039(3) 0.043(3) 0.002(2) -0.007(2) -0.014(2)
C26 0.062(4) 0.046(3) 0.044(3) 0.007(3) 0.003(3) -0.018(3)
C27 0.064(4) 0.037(3) 0.025(2) 0.006(2) 0.004(2) -0.006(3)
C28 0.041(3) 0.034(3) 0.026(2) 0.002(2) 0.001(2) -0.006(2)
C29 0.041(3) 0.030(2) 0.037(3) 0.005(2) -0.002(2) -0.001(2)
C30 0.075(5) 0.039(3) 0.053(4) 0.006(3) -0.002(3) 0.016(3)
C31 0.042(3) 0.038(3) 0.034(3) 0.001(2) -0.001(2) -0.007(2)
C32 0.041(3) 0.045(3) 0.034(3) 0.004(2) -0.003(2) 0.000(2)
C33 0.035(3) 0.042(3) 0.031(2) 0.001(2) 0.000(2) 0.004(2)
C34 0.056(4) 0.089(5) 0.043(3) -0.008(3) 0.001(3) 0.014(4)
C35 0.046(4) 0.117(8) 0.060(4) -0.031(5) -0.003(3) 0.024(4)
C36 0.190(12) 0.053(5) 0.062(5) -0.009(4) -0.013(6) 0.067(6)
C37 0.061(5) 0.046(4) 0.123(7) -0.009(4) -0.026(5) 0.002(3)
C38 0.069(5) 0.073(5) 0.047(4) 0.002(3) 0.010(3) -0.017(4)
C39 0.049(4) 0.068(4) 0.041(3) -0.014(3) 0.015(3) -0.013(3)
C40 0.054(4) 0.058(4) 0.044(3) 0.000(3) 0.008(3) 0.003(3)
C41 0.074(5) 0.059(5) 0.115(7) 0.031(5) -0.044(5) -0.026(4)
C42 0.052(4) 0.055(4) 0.063(4) 0.008(3) 0.009(3) 0.009(3)
C1A 0.046(3) 0.034(3) 0.026(2) -0.002(2) 0.004(2) -0.003(2)
C2A 0.045(3) 0.044(3) 0.031(2) -0.001(2) 0.013(2) -0.015(2)
C3A 0.047(3) 0.035(3) 0.031(2) -0.004(2) 0.006(2) -0.013(2)
C4A 0.038(3) 0.035(3) 0.029(2) -0.003(2) 0.005(2) -0.007(2)
C5A 0.034(3) 0.031(2) 0.026(2) 0.003(2) 0.004(2) -0.007(2)
C6A 0.036(3) 0.029(2) 0.028(2) 0.001(2) 0.002(2) -0.005(2)
C7A 0.046(3) 0.039(3) 0.034(3) -0.001(2) 0.009(2) -0.007(2)
C8A 0.041(3) 0.047(3) 0.032(3) -0.003(2) 0.010(2) -0.005(2)
C9A 0.039(3) 0.045(3) 0.027(2) -0.004(2) 0.005(2) 0.002(2)
C10A 0.050(4) 0.094(6) 0.053(4) 0.000(4) 0.005(3) 0.010(4)
C11A 0.044(4) 0.154(10) 0.059(4) 0.045(6) 0.014(3) 0.032(5)
C12A 0.210(13) 0.053(5) 0.055(5) 0.006(4) 0.018(6) 0.069(7)
C13A 0.077(5) 0.043(4) 0.114(7) 0.009(4) 0.041(5) -0.001(4)
C14A 0.068(5) 0.076(5) 0.049(4) -0.009(3) -0.001(3) -0.017(4)
C15A 0.046(3) 0.069(4) 0.038(3) 0.012(3) -0.008(3) -0.009(3)
C16A 0.056(4) 0.057(4) 0.041(3) -0.002(3) -0.001(3) 0.003(3)
C17A 0.079(6) 0.055(4) 0.089(6) -0.016(4) 0.037(5) -0.019(4)
C18A 0.054(4) 0.058(4) 0.062(4) -0.004(3) -0.003(3) 0.010(3)
C19A 0.048(3) 0.043(3) 0.037(3) -0.005(2) 0.013(2) -0.015(3)
C20A 0.050(3) 0.040(3) 0.037(3) -0.006(2) 0.016(2) -0.013(3)
C21A 0.032(2) 0.035(3) 0.028(2) -0.002(2) 0.006(2) -0.007(2)
C22A 0.041(3) 0.034(3) 0.033(3) -0.002(2) 0.010(2) -0.005(2)
C23A 0.052(3) 0.040(3) 0.038(3) -0.001(2) 0.013(2) -0.015(3)
C24A 0.094(5) 0.033(3) 0.040(3) 0.007(2) 0.010(3) 0.000(3)
C25A 0.068(5) 0.063(4) 0.048(4) 0.008(3) -0.007(3) 0.020(4)
C26A 0.073(5) 0.045(4) 0.061(4) -0.003(3) 0.012(4) 0.015(3)
C27A 0.064(4) 0.036(3) 0.027(2) -0.006(2) 0.003(2) -0.006(3)
C28A 0.046(3) 0.038(3) 0.029(2) -0.002(2) 0.005(2) -0.005(2)
C29A 0.057(4) 0.042(3) 0.047(3) -0.005(3) 0.002(3) -0.017(3)
C30A 0.043(3) 0.068(4) 0.041(3) -0.007(3) -0.010(3) 0.002(3)
C31A 0.031(2) 0.029(2) 0.030(2) 0.003(2) 0.001(2) -0.001(2)
C32A 0.033(2) 0.030(2) 0.030(2) 0.003(2) 0.000(2) -0.003(2)
C33A 0.025(2) 0.024(2) 0.026(2) -0.001(2) 0.004(2) -0.005(2)
C34A 0.028(2) 0.026(2) 0.028(2) -0.003(2) 0.002(2) 0.000(2)
C35A 0.033(3) 0.026(2) 0.026(2) 0.003(2) 0.001(2) -0.002(2)
C36A 0.033(3) 0.032(2) 0.030(2) -0.003(2) 0.007(2) -0.012(2)
C37A 0.027(2) 0.033(2) 0.030(2) -0.004(2) 0.000(2) -0.004(2)
C38A 0.028(2) 0.041(3) 0.034(2) -0.008(2) 0.001(2) 0.003(2)
C39A 0.031(3) 0.037(3) 0.032(2) -0.011(2) 0.004(2) -0.003(2)
C40A 0.035(3) 0.021(2) 0.036(2) -0.006(2) -0.002(2) -0.004(2)
C41A 0.029(2) 0.028(2) 0.026(2) -0.004(2) 0.001(2) -0.002(2)
C42A 0.033(2) 0.038(3) 0.026(2) -0.007(2) 0.000(2) -0.005(2)

loop_
_atom_site_label
_atom_site_type_symbol
_atom_site_fract_x
_atom_site_fract_y
_atom_site_fract_z
_atom_site_U_iso_or_equiv
_atom_site_thermal_displace_type
_atom_site_occupancy
_atom_site_calc_flag
_atom_site_refinement_flags
_atom_site_disorder_group
C1 C 1.3736(7) -0.1766(2) -0.05000(13) 0.0310(10) Uani 1 d . .
C2 C 1.4640(8) -0.2082(2) -0.02292(13) 0.0308(10) Uani 1 d . .
H2 H 1.4085(8) -0.2408(2) -0.01818(13) 0.037 Uiso 1 calc R .
C3 C 1.6348(8) -0.1922(2) -0.00280(13) 0.0348(11) Uani 1 d . .
C4 C 1.7107(8) -0.1436(2) -0.00944(14) 0.0385(12) Uani 1 d . .
H4 H 1.8276(8) -0.1324(2) 0.00402(14) 0.046 Uiso 1 calc R .
C5 C 1.6187(8) -0.1115(2) -0.03530(14) 0.0366(11) Uani 1 d . .
C6 C 1.4504(8) -0.1286(2) -0.05587(13) 0.0324(11) Uani 1 d . .
H6 H 1.3883(8) -0.1069(2) -0.07407(13) 0.039 Uiso 1 calc R .
C7 C 1.2065(7) -0.1943(2) -0.07304(13) 0.0302(10) Uani 1 d . .
C8 C 1.0766(7) -0.2080(2) -0.09461(13) 0.0310(10) Uani 1 d . .
C9 C 0.9154(7) -0.2234(2) -0.12105(12) 0.0266(9) Uani 1 d . .
C10 C 0.8551(7) -0.1770(2) -0.14649(13) 0.0299(10) Uani 1 d . .
H10A H 0.8145(7) -0.1475(2) -0.13204(13) 0.036 Uiso 1 calc R .
H10B H 0.9684(7) -0.1661(2) -0.15932(13) 0.036 Uiso 1 calc R .
C11 C 0.6869(7) -0.1929(2) -0.17367(13) 0.0303(10) Uani 1 d . .
H11 H 0.6493(7) -0.1631(2) -0.18990(13) 0.036 Uiso 1 calc R .
C12 C 0.7493(8) -0.2383(2) -0.19633(13) 0.0313(10) Uani 1 d . .
H12A H 0.8629(8) -0.2281(2) -0.20937(13) 0.038 Uiso 1 calc R .
H12B H 0.6404(8) -0.2480(2) -0.21440(13) 0.038 Uiso 1 calc R .
C13 C 0.8052(7) -0.2848(2) -0.17161(12) 0.0287(10) Uani 1 d . .
H13 H 0.8455(7) -0.3144(2) -0.18644(12) 0.034 Uiso 1 calc R .
C14 C 0.6292(7) -0.3004(2) -0.15141(13) 0.0308(10) Uani 1 d . .
H14A H 0.5187(7) -0.3108(2) -0.16894(13) 0.037 Uiso 1 calc R .
H14B H 0.6648(7) -0.3303(2) -0.13558(13) 0.037 Uiso 1 calc R .
C15 C 0.5672(7) -0.2551(2) -0.12868(13) 0.0292(10) Uani 1 d . .
H15 H 0.4519(7) -0.2655(2) -0.11570(13) 0.035 Uiso 1 calc R .
C16 C 0.7356(7) -0.2392(2) -0.10133(12) 0.0303(10) Uani 1 d . .
H16A H 0.7710(7) -0.2684(2) -0.08479(12) 0.036 Uiso 1 calc R .
H16B H 0.6943(7) -0.2098(2) -0.08677(12) 0.036 Uiso 1 calc R .
C17 C 0.9760(7) -0.2691(2) -0.14416(13) 0.0291(10) Uani 1 d . .
H17A H 1.0904(7) -0.2592(2) -0.15704(13) 0.035 Uiso 1 calc R .
H17B H 1.0144(7) -0.2989(2) -0.12833(13) 0.035 Uiso 1 calc R .
C18 C 0.5103(7) -0.2089(2) -0.15376(14) 0.0328(10) Uani 1 d . .
H18A H 0.3998(7) -0.2188(2) -0.17145(14) 0.039 Uiso 1 calc R .
H18B H 0.4680(7) -0.1795(2) -0.13935(14) 0.039 Uiso 1 calc R .
C19 C 1.6927(9) -0.0598(2) -0.04008(15) 0.0425(13) Uani 1 d . .
C20 C 1.7426(9) -0.0161(2) -0.04296(15) 0.0414(13) Uani 1 d . .
C21 C 1.8025(7) 0.0383(2) -0.04406(12) 0.0304(10) Uani 1 d . .
C22 C 1.6630(10) 0.0708(3) -0.0234(2) 0.050(2) Uani 1 d . .
H22A H 1.6678(10) 0.0587(3) 0.0019(2) 0.060 Uiso 1 calc R .
H22B H 1.5271(10) 0.0666(3) -0.0346(2) 0.060 Uiso 1 calc R .
C23 C 1.7210(12) 0.1281(3) -0.0241(2) 0.058(2) Uani 1 d . .
H23 H 1.6297(12) 0.1490(3) -0.0104(2) 0.070 Uiso 1 calc R .
C24 C 1.9298(12) 0.1330(2) -0.0063(2) 0.056(2) Uani 1 d . .
H24A H 1.9696(12) 0.1698(2) -0.0057(2) 0.068 Uiso 1 calc R .
H24B H 1.9349(12) 0.1205(2) 0.0190(2) 0.068 Uiso 1 calc R .
C25 C 2.0706(9) 0.1018(2) -0.0268(2) 0.0429(13) Uani 1 d . .
H25 H 2.2072(9) 0.1061(2) -0.0152(2) 0.051 Uiso 1 calc R .
C26 C 2.0597(10) 0.1205(3) -0.0665(2) 0.051(2) Uani 1 d . .
H26A H 2.1016(10) 0.1570(3) -0.0672(2) 0.061 Uiso 1 calc R .
H26B H 2.1491(10) 0.0996(3) -0.0800(2) 0.061 Uiso 1 calc R .
C27 C 1.8519(10) 0.1153(2) -0.08369(14) 0.0421(13) Uani 1 d . .
H27 H 1.8455(10) 0.1276(2) -0.10924(14) 0.050 Uiso 1 calc R .
C28 C 1.7921(8) 0.0582(2) -0.08315(13) 0.0339(11) Uani 1 d . .
H28A H 1.6569(8) 0.0542(2) -0.09470(13) 0.041 Uiso 1 calc R .
H28B H 1.8808(8) 0.0375(2) -0.09705(13) 0.041 Uiso 1 calc R .
C29 C 2.0135(8) 0.0451(2) -0.02681(14) 0.0363(11) Uani 1 d . .
H29A H 2.0237(8) 0.0319(2) -0.00172(14) 0.044 Uiso 1 calc R .
H29B H 2.1044(8) 0.0249(2) -0.04053(14) 0.044 Uiso 1 calc R .
C30 C 1.7114(12) 0.1466(3) -0.0633(2) 0.056(2) Uani 1 d . .
H30A H 1.5763(12) 0.1426(3) -0.0748(2) 0.067 Uiso 1 calc R .
H30B H 1.7468(12) 0.1836(3) -0.0639(2) 0.067 Uiso 1 calc R .
C31 C 1.7328(8) -0.2245(2) 0.02459(14) 0.0383(12) Uani 1 d . .
C32 C 1.8280(9) -0.2483(2) 0.04742(15) 0.0404(12) Uani 1 d . .
C33 C 1.9560(8) -0.2764(2) 0.07442(14) 0.0364(11) Uani 1 d . .
C34 C 2.1546(11) -0.2841(3) 0.0587(2) 0.063(2) Uani 1 d . .
H34A H 2.1353(11) -0.3034(3) 0.0356(2) 0.075 Uiso 1 calc R .
H34B H 2.2132(11) -0.2502(3) 0.0538(2) 0.075 Uiso 1 calc R .
C35 C 2.2916(11) -0.3144(4) 0.0860(2) 0.075(3) Uani 1 d . .
H35 H 2.4186(11) -0.3214(4) 0.0757(2) 0.090 Uiso 1 calc R .
C36 C 2.1925(20) -0.3667(3) 0.0950(2) 0.103(4) Uani 1 d . .
H36A H 2.1615(20) -0.3866(3) 0.0725(2) 0.124 Uiso 1 calc R .
H36B H 2.2849(20) -0.3874(3) 0.1112(2) 0.124 Uiso 1 calc R .
C37 C 2.0031(12) -0.3574(3) 0.1134(3) 0.079(3) Uani 1 d . .
H37 H 1.9419(12) -0.3906(3) 0.1201(3) 0.094 Uiso 1 calc R .
C38 C 2.0364(12) -0.3222(3) 0.1450(2) 0.063(2) Uani 1 d . .
H38A H 2.1110(12) -0.3410(3) 0.1650(2) 0.075 Uiso 1 calc R .
H38B H 1.9079(12) -0.3126(3) 0.1533(2) 0.075 Uiso 1 calc R .
C39 C 2.1436(10) -0.2746(3) 0.1374(2) 0.052(2) Uani 1 d . .
H39 H 2.1755(10) -0.2541(3) 0.1600(2) 0.063 Uiso 1 calc R .
C40 C 1.9982(10) -0.2437(3) 0.1097(2) 0.052(2) Uani 1 d . .
H40A H 1.8741(10) -0.2368(3) 0.1205(2) 0.062 Uiso 1 calc R .
H40B H 2.0574(10) -0.2102(3) 0.1038(2) 0.062 Uiso 1 calc R .
C41 C 1.8684(13) -0.3276(3) 0.0826(3) 0.086(3) Uani 1 d . .
H41A H 1.8542(13) -0.3490(3) 0.0605(3) 0.103 Uiso 1 calc R .
H41B H 1.7363(13) -0.3223(3) 0.0908(3) 0.103 Uiso 1 calc R .
C42 C 2.3261(10) -0.2838(3) 0.1180(2) 0.056(2) Uani 1 d . .
H42A H 2.3806(10) -0.2501(3) 0.1115(2) 0.068 Uiso 1 calc R .
H42B H 2.4256(10) -0.3013(3) 0.1348(2) 0.068 Uiso 1 calc R .
C1A C 0.9764(8) 0.0579(2) 0.18166(13) 0.0351(11) Uani 1 d . .
C2A C 1.0590(9) 0.1063(2) 0.18823(14) 0.0393(12) Uani 1 d . .
H2A H 1.1619(9) 0.1173(2) 0.17459(14) 0.047 Uiso 1 calc R .
C3A C 0.9946(9) 0.1390(2) 0.21427(14) 0.0377(12) Uani 1 d . .
C4A C 0.8452(8) 0.1218(2) 0.23479(13) 0.0339(11) Uani 1 d . .
H4A H 0.8000(8) 0.1436(2) 0.25282(13) 0.041 Uiso 1 calc R .
C5A C 0.7631(7) 0.0732(2) 0.22891(13) 0.0306(10) Uani 1 d . .
C6A C 0.8256(8) 0.0417(2) 0.20176(13) 0.0313(10) Uani 1 d . .
H6A H 0.7653(8) 0.0091(2) 0.19696(13) 0.038 Uiso 1 calc R .
C7A C 1.0476(9) 0.0257(2) 0.15409(14) 0.0391(12) Uani 1 d . .
C8A C 1.1206(8) 0.0014(2) 0.13150(14) 0.0398(12) Uani 1 d . .
C9A C 1.2211(8) -0.0262(2) 0.10433(13) 0.0370(11) Uani 1 d . .
C10A C 1.4344(11) -0.0335(4) 0.1198(2) 0.066(2) Uani 1 d . .
H10C H 1.4390(11) -0.0510(4) 0.1435(2) 0.079 Uiso 1 calc R .
H10D H 1.4994(11) 0.0005(4) 0.1233(2) 0.079 Uiso 1 calc R .
C11A C 1.5429(11) -0.0671(5) 0.0925(2) 0.085(3) Uani 1 d . .
H11A H 1.6798(11) -0.0747(5) 0.1029(2) 0.102 Uiso 1 calc R .
C12A C 1.4348(21) -0.1167(3) 0.0836(2) 0.106(4) Uani 1 d . .
H12C H 1.4255(21) -0.1369(3) 0.1059(2) 0.127 Uiso 1 calc R .
H12D H 1.5089(21) -0.1375(3) 0.0671(2) 0.127 Uiso 1 calc R .
C13A C 1.2305(13) -0.1063(3) 0.0658(3) 0.076(3) Uani 1 d . .
H13A H 1.1630(13) -0.1396(3) 0.0589(3) 0.091 Uiso 1 calc R .
C14A C 1.2324(12) -0.0721(3) 0.0338(2) 0.065(2) Uani 1 d . .
H14C H 1.2901(12) -0.0911(3) 0.0143(2) 0.078 Uiso 1 calc R .
H14D H 1.0958(12) -0.0631(3) 0.0251(2) 0.078 Uiso 1 calc R .
C15A C 1.3448(9) -0.0241(3) 0.0416(2) 0.052(2) Uani 1 d . .
H15A H 1.3536(9) -0.0034(3) 0.0192(2) 0.062 Uiso 1 calc R .
C16A C 1.2279(10) 0.0062(3) 0.0695(2) 0.052(2) Uani 1 d . .
H16C H 1.2925(10) 0.0397(3) 0.0753(2) 0.062 Uiso 1 calc R .
H16D H 1.0928(10) 0.0131(3) 0.0587(2) 0.062 Uiso 1 calc R .
C17A C 1.1228(13) -0.0781(3) 0.0954(2) 0.072(2) Uani 1 d . .
H17C H 0.9835(13) -0.0726(3) 0.0866(2) 0.087 Uiso 1 calc R .
H17D H 1.1277(13) -0.0997(3) 0.1174(2) 0.087 Uiso 1 calc R .
C18A C 1.5464(11) -0.0336(3) 0.0607(2) 0.059(2) Uani 1 d . .
H18C H 1.6303(11) -0.0497(3) 0.0436(2) 0.070 Uiso 1 calc R .
H18D H 1.6058(11) 0.0000(3) 0.0683(2) 0.070 Uiso 1 calc R .
C19A C 1.0715(9) 0.1902(2) 0.21912(15) 0.0423(13) Uani 1 d . .
C20A C 1.1261(9) 0.2342(2) 0.22170(15) 0.0416(13) Uani 1 d . .
C21A C 1.1856(7) 0.2882(2) 0.22300(13) 0.0314(10) Uani 1 d . .
C22A C 1.3801(8) 0.2952(2) 0.20558(14) 0.0357(11) Uani 1 d . .
H22C H 1.4849(8) 0.2749(2) 0.21918(14) 0.043 Uiso 1 calc R .
H22D H 1.3649(8) 0.2822(2) 0.18045(14) 0.043 Uiso 1 calc R .
C23A C 1.4374(9) 0.3522(2) 0.2057(2) 0.0426(13) Uani 1 d . .
H23A H 1.5624(9) 0.3566(2) 0.1942(2) 0.051 Uiso 1 calc R .
C24A C 1.2753(12) 0.3833(2) 0.1852(2) 0.056(2) Uani 1 d . .
H24C H 1.2562(12) 0.3711(2) 0.1599(2) 0.067 Uiso 1 calc R .
H24D H 1.3133(12) 0.4202(2) 0.1850(2) 0.067 Uiso 1 calc R .
C25A C 1.0831(12) 0.3775(3) 0.2030(2) 0.060(2) Uani 1 d . .
H25A H 0.9778(12) 0.3984(3) 0.1895(2) 0.072 Uiso 1 calc R .
C26A C 1.1144(12) 0.3966(3) 0.2423(2) 0.059(2) Uani 1 d . .
H26C H 1.1519(12) 0.4335(3) 0.2427(2) 0.071 Uiso 1 calc R .
H26D H 0.9911(12) 0.3931(3) 0.2540(2) 0.071 Uiso 1 calc R .
C27A C 1.2742(10) 0.3651(2) 0.26265(14) 0.0424(13) Uani 1 d . .
H27A H 1.2938(10) 0.3775(2) 0.28819(14) 0.051 Uiso 1 calc R .
C28A C 1.2148(9) 0.3083(2) 0.26214(13) 0.0375(12) Uani 1 d . .
H28C H 1.0914(9) 0.3043(2) 0.27376(13) 0.045 Uiso 1 calc R .
H28D H 1.3177(9) 0.2878(2) 0.27602(13) 0.045 Uiso 1 calc R .
C29A C 1.4655(10) 0.3704(2) 0.2452(2) 0.0490(15) Uani 1 d . .
H29C H 1.5686(10) 0.3494(2) 0.2587(2) 0.059 Uiso 1 calc R .
H29D H 1.5083(10) 0.4069(2) 0.2460(2) 0.059 Uiso 1 calc R .
C30A C 1.0258(9) 0.3211(3) 0.2021(2) 0.051(2) Uani 1 d . .
H30C H 1.0069(9) 0.3091(3) 0.1767(2) 0.062 Uiso 1 calc R .
H30D H 0.9003(9) 0.3167(3) 0.2129(2) 0.062 Uiso 1 calc R .
C31A C 0.6194(7) 0.0557(2) 0.25201(13) 0.0300(10) Uani 1 d . .
C32A C 0.5114(7) 0.0422(2) 0.27363(13) 0.0311(10) Uani 1 d . .
C33A C 0.3764(7) 0.0264(2) 0.29993(12) 0.0250(9) Uani 1 d . .
C34A C 0.4600(7) -0.0190(2) 0.32307(12) 0.0273(9) Uani 1 d . .
H34C H 0.5869(7) -0.0088(2) 0.33601(12) 0.033 Uiso 1 calc R .
H34D H 0.4835(7) -0.0487(2) 0.30732(12) 0.033 Uiso 1 calc R .
C35A C 0.3164(7) -0.0347(2) 0.35048(12) 0.0283(10) Uani 1 d . .
H35A H 0.3715(7) -0.0644(2) 0.36533(12) 0.034 Uiso 1 calc R .
C36A C 0.1202(7) -0.0503(2) 0.33022(13) 0.0315(10) Uani 1 d . .
H36C H 0.1397(7) -0.0802(2) 0.31438(13) 0.038 Uiso 1 calc R .
H36D H 0.0270(7) -0.0606(2) 0.34773(13) 0.038 Uiso 1 calc R .
C37A C 0.0359(7) -0.0050(2) 0.30754(13) 0.0301(10) Uani 1 d . .
H37A H -0.0923(7) -0.0154(2) 0.29454(13) 0.036 Uiso 1 calc R .
C38A C 0.0038(7) 0.0414(2) 0.33251(14) 0.0341(11) Uani 1 d . .
H38C H -0.0522(7) 0.0708(2) 0.31801(14) 0.041 Uiso 1 calc R .
H38D H -0.0896(7) 0.0318(2) 0.35016(14) 0.041 Uiso 1 calc R .
C39A C 0.2009(7) 0.0571(2) 0.35246(13) 0.0330(11) Uani 1 d . .
H39A H 0.1800(7) 0.0870(2) 0.36865(13) 0.040 Uiso 1 calc R .
C40A C 0.3419(7) 0.0729(2) 0.32522(13) 0.0310(10) Uani 1 d . .
H40C H 0.4681(7) 0.0840(2) 0.33800(13) 0.037 Uiso 1 calc R .
H40D H 0.2868(7) 0.1024(2) 0.31069(13) 0.037 Uiso 1 calc R .
C41A C 0.1755(7) 0.0109(2) 0.28035(12) 0.0279(10) Uani 1 d . .
H41C H 0.1198(7) 0.0405(2) 0.26600(12) 0.033 Uiso 1 calc R .
H41D H 0.1932(7) -0.0180(2) 0.26361(12) 0.033 Uiso 1 calc R .
C42A C 0.2841(8) 0.0119(2) 0.37520(13) 0.0324(10) Uani 1 d . .
H42C H 0.1920(8) 0.0023(2) 0.39307(13) 0.039 Uiso 1 calc R .
H42D H 0.4101(8) 0.0221(2) 0.38847(13) 0.039 Uiso 1 calc R .

loop_
_atom_type_symbol
_atom_type_description
_atom_type_scat_dispersion_real
_atom_type_scat_dispersion_imag
_atom_type_scat_source
C C 0.0181 0.0091 'International Tables Vol C Tables 4.2.6.8 and 6.1.1.4'
H H 0.0000 0.0000 'International Tables Vol C Tables 4.2.6.8 and 6.1.1.4'

loop_
_geom_angle_atom_site_label_1
_geom_angle_atom_site_label_2
_geom_angle_atom_site_label_3
_geom_angle
_geom_angle_site_symmetry_1
_geom_angle_site_symmetry_3
_geom_angle_publ_flag
C6 C1 C2 119.5(4) . . ?
C6 C1 C7 119.1(5) . . ?
C2 C1 C7 121.3(4) . . ?
C3 C2 C1 120.6(4) . . ?
C2 C3 C4 118.9(5) . . ?
C2 C3 C31 121.6(5) . . ?
C4 C3 C31 119.6(5) . . ?
C5 C4 C3 120.9(5) . . ?
C4 C5 C6 119.5(5) . . ?
C4 C5 C19 120.0(5) . . ?
C6 C5 C19 120.4(5) . . ?
C1 C6 C5 120.5(5) . . ?
C8 C7 C1 174.4(5) . . ?
C7 C8 C9 178.4(5) . . ?
C8 C9 C17 111.0(4) . . ?
C8 C9 C16 109.8(4) . . ?
C17 C9 C16 109.2(4) . . ?
C8 C9 C10 109.8(4) . . ?
C17 C9 C10 108.8(4) . . ?
C16 C9 C10 108.2(4) . . ?
C11 C10 C9 109.7(4) . . ?
C10 C11 C18 109.6(4) . . ?
C10 C11 C12 110.0(4) . . ?
C18 C11 C12 109.4(4) . . ?
C11 C12 C13 109.7(4) . . ?
C14 C13 C12 109.6(4) . . ?
C14 C13 C17 109.2(4) . . ?
C12 C13 C17 108.9(4) . . ?
C15 C14 C13 109.8(4) . . ?
C16 C15 C14 110.2(4) . . ?
C16 C15 C18 109.2(4) . . ?
C14 C15 C18 109.1(4) . . ?
C15 C16 C9 110.0(4) . . ?
C13 C17 C9 110.2(4) . . ?
C11 C18 C15 109.6(4) . . ?
C20 C19 C5 175.5(7) . . ?
C19 C20 C21 176.3(6) . . ?
C20 C21 C22 108.9(5) . . ?
C20 C21 C28 111.0(4) . . ?
C22 C21 C28 108.2(4) . . ?
C20 C21 C29 110.7(4) . . ?
C22 C21 C29 109.5(4) . . ?
C28 C21 C29 108.4(4) . . ?
C21 C22 C23 110.4(5) . . ?
C24 C23 C30 110.1(6) . . ?
C24 C23 C22 107.9(5) . . ?
C30 C23 C22 109.2(5) . . ?
C25 C24 C23 110.5(5) . . ?
C24 C25 C29 109.8(5) . . ?
C24 C25 C26 109.7(5) . . ?
C29 C25 C26 108.2(5) . . ?
C27 C26 C25 109.7(5) . . ?
C26 C27 C30 110.9(5) . . ?
C26 C27 C28 108.8(5) . . ?
C30 C27 C28 109.0(5) . . ?
C21 C28 C27 110.3(4) . . ?
C25 C29 C21 110.0(4) . . ?
C27 C30 C23 109.7(5) . . ?
C32 C31 C3 174.2(6) . . ?
C31 C32 C33 176.4(6) . . ?
C32 C33 C41 110.7(5) . . ?
C32 C33 C34 107.3(5) . . ?
C41 C33 C34 110.4(6) . . ?
C32 C33 C40 111.0(5) . . ?
C41 C33 C40 110.7(6) . . ?
C34 C33 C40 106.6(5) . . ?
C35 C34 C33 108.7(6) . . ?
C42 C35 C34 108.2(7) . . ?
C42 C35 C36 110.0(7) . . ?
C34 C35 C36 109.5(7) . . ?
C37 C36 C35 111.0(6) . . ?
C38 C37 C36 111.9(7) . . ?
C38 C37 C41 107.9(7) . . ?
C36 C37 C41 102.3(8) . . ?
C37 C38 C39 113.8(6) . . ?
C38 C39 C42 113.9(6) . . ?
C38 C39 C40 104.6(6) . . ?
C42 C39 C40 105.4(5) . . ?
C33 C40 C39 109.3(5) . . ?
C33 C41 C37 110.9(6) . . ?
C35 C42 C39 113.8(6) . . ?
C2A C1A C6A 119.2(5) . . ?
C2A C1A C7A 119.3(5) . . ?
C6A C1A C7A 121.5(5) . . ?
C3A C2A C1A 121.6(5) . . ?
C2A C3A C4A 118.6(5) . . ?
C2A C3A C19A 121.1(5) . . ?
C4A C3A C19A 120.2(5) . . ?
C5A C4A C3A 120.5(5) . . ?
C4A C5A C6A 119.8(4) . . ?
C4A C5A C31A 118.7(5) . . ?
C6A C5A C31A 121.5(4) . . ?
C5A C6A C1A 120.3(4) . . ?
C8A C7A C1A 174.5(6) . . ?
C7A C8A C9A 176.3(6) . . ?
C8A C9A C17A 110.8(5) . . ?
C8A C9A C10A 107.1(5) . . ?
C17A C9A C10A 111.1(6) . . ?
C8A C9A C16A 111.5(5) . . ?
C17A C9A C16A 110.0(5) . . ?
C10A C9A C16A 106.3(5) . . ?
C9A C10A C11A 108.5(6) . . ?
C18A C11A C12A 111.6(8) . . ?
C18A C11A C10A 103.7(8) . . ?
C12A C11A C10A 111.3(7) . . ?
C11A C12A C13A 111.2(6) . . ?
C14A C13A C12A 112.3(7) . . ?
C14A C13A C17A 109.0(7) . . ?
C12A C13A C17A 104.6(8) . . ?
C15A C14A C13A 112.8(6) . . ?
C14A C15A C18A 113.1(6) . . ?
C14A C15A C16A 105.1(6) . . ?
C18A C15A C16A 105.7(5) . . ?
C9A C16A C15A 109.7(5) . . ?
C9A C17A C13A 109.7(6) . . ?
C11A C18A C15A 113.1(6) . . ?
C20A C19A C3A 175.8(7) . . ?
C19A C20A C21A 176.8(7) . . ?
C20A C21A C30A 109.3(5) . . ?
C20A C21A C28A 111.6(4) . . ?
C30A C21A C28A 108.3(4) . . ?
C20A C21A C22A 110.4(4) . . ?
C30A C21A C22A 108.9(4) . . ?
C28A C21A C22A 108.4(4) . . ?
C23A C22A C21A 110.0(4) . . ?
C24A C23A C22A 109.6(5) . . ?
C24A C23A C29A 109.8(5) . . ?
C22A C23A C29A 108.1(5) . . ?
C23A C24A C25A 110.3(5) . . ?
C30A C25A C24A 108.4(6) . . ?
C30A C25A C26A 110.2(6) . . ?
C24A C25A C26A 109.1(6) . . ?
C27A C26A C25A 109.6(5) . . ?
C26A C27A C28A 109.4(5) . . ?
C26A C27A C29A 110.4(5) . . ?
C28A C27A C29A 108.7(5) . . ?
C27A C28A C21A 110.4(4) . . ?
C27A C29A C23A 110.1(5) . . ?
C25A C30A C21A 110.6(5) . . ?
C32A C31A C5A 174.4(5) . . ?
C31A C32A C33A 179.0(5) . . ?
C32A C33A C34A 111.3(4) . . ?
C32A C33A C41A 110.3(4) . . ?
C34A C33A C41A 109.7(4) . . ?
C32A C33A C40A 109.0(4) . . ?
C34A C33A C40A 108.8(4) . . ?
C41A C33A C40A 107.8(4) . . ?
C33A C34A C35A 110.3(4) . . ?
C36A C35A C34A 109.3(4) . . ?
C36A C35A C42A 109.3(4) . . ?
C34A C35A C42A 108.8(4) . . ?
C37A C36A C35A 109.9(4) . . ?
C41A C37A C36A 110.4(4) . . ?
C41A C37A C38A 108.9(4) . . ?
C36A C37A C38A 109.4(4) . . ?
C39A C38A C37A 109.1(4) . . ?
C42A C39A C40A 110.5(4) . . ?
C42A C39A C38A 109.5(4) . . ?
C40A C39A C38A 109.5(4) . . ?
C39A C40A C33A 109.5(4) . . ?
C37A C41A C33A 110.2(4) . . ?
C39A C42A C35A 109.7(4) . . ?

loop_
_geom_bond_atom_site_label_1
_geom_bond_atom_site_label_2
_geom_bond_distance
_geom_bond_site_symmetry_2
_geom_bond_publ_flag
C1 C6 1.376(7) . ?
C1 C2 1.397(7) . ?
C1 C7 1.440(7) . ?
C2 C3 1.393(7) . ?
C3 C4 1.392(7) . ?
C3 C31 1.436(7) . ?
C4 C5 1.379(7) . ?
C5 C6 1.396(7) . ?
C5 C19 1.449(7) . ?
C7 C8 1.196(7) . ?
C8 C9 1.465(7) . ?
C9 C17 1.543(6) . ?
C9 C16 1.546(6) . ?
C9 C10 1.561(6) . ?
C10 C11 1.518(7) . ?
C11 C18 1.533(7) . ?
C11 C12 1.530(7) . ?
C12 C13 1.541(7) . ?
C13 C14 1.533(7) . ?
C13 C17 1.535(7) . ?
C14 C15 1.530(7) . ?
C15 C16 1.523(7) . ?
C15 C18 1.544(7) . ?
C19 C20 1.191(8) . ?
C20 C21 1.467(7) . ?
C21 C22 1.533(8) . ?
C21 C28 1.539(6) . ?
C21 C29 1.537(7) . ?
C22 C23 1.538(10) . ?
C23 C24 1.526(11) . ?
C23 C30 1.531(9) . ?
C24 C25 1.518(10) . ?
C25 C29 1.521(7) . ?
C25 C26 1.548(8) . ?
C26 C27 1.513(9) . ?
C27 C30 1.516(9) . ?
C27 C28 1.535(7) . ?
C31 C32 1.194(8) . ?
C32 C33 1.466(7) . ?
C33 C41 1.499(9) . ?
C33 C34 1.544(9) . ?
C33 C40 1.566(8) . ?
C34 C35 1.536(11) . ?
C35 C42 1.432(10) . ?
C35 C36 1.565(15) . ?
C36 C37 1.540(15) . ?
C37 C38 1.490(11) . ?
C37 C41 1.599(11) . ?
C38 C39 1.475(10) . ?
C39 C42 1.520(9) . ?
C39 C40 1.584(10) . ?
C1A C2A 1.387(7) . ?
C1A C6A 1.395(7) . ?
C1A C7A 1.442(7) . ?
C2A C3A 1.389(8) . ?
C3A C4A 1.406(7) . ?
C3A C19A 1.431(7) . ?
C4A C5A 1.388(7) . ?
C5A C6A 1.396(7) . ?
C5A C31A 1.438(7) . ?
C7A C8A 1.195(8) . ?
C8A C9A 1.462(7) . ?
C9A C17A 1.527(9) . ?
C9A C10A 1.533(9) . ?
C9A C16A 1.550(8) . ?
C10A C11A 1.574(12) . ?
C11A C18A 1.469(10) . ?
C11A C12A 1.505(15) . ?
C12A C13A 1.517(15) . ?
C13A C14A 1.483(11) . ?
C13A C17A 1.563(11) . ?
C14A C15A 1.477(10) . ?
C15A C18A 1.514(9) . ?
C15A C16A 1.576(10) . ?
C19A C20A 1.201(8) . ?
C20A C21A 1.456(7) . ?
C21A C30A 1.541(8) . ?
C21A C28A 1.543(7) . ?
C21A C22A 1.545(7) . ?
C22A C23A 1.527(7) . ?
C23A C24A 1.520(9) . ?
C23A C29A 1.536(8) . ?
C24A C25A 1.535(11) . ?
C25A C30A 1.513(10) . ?
C25A C26A 1.537(10) . ?
C26A C27A 1.512(9) . ?
C27A C28A 1.526(8) . ?
C27A C29A 1.522(9) . ?
C31A C32A 1.194(7) . ?
C32A C33A 1.466(7) . ?
C33A C34A 1.535(6) . ?
C33A C41A 1.550(6) . ?
C33A C40A 1.561(6) . ?
C34A C35A 1.536(7) . ?
C35A C36A 1.534(7) . ?
C35A C42A 1.547(7) . ?
C36A C37A 1.527(7) . ?
C37A C41A 1.512(7) . ?
C37A C38A 1.547(7) . ?
C38A C39A 1.535(7) . ?
C39A C42A 1.523(7) . ?
C39A C40A 1.520(7) . ?

loop_
_geom_torsion_atom_site_label_1
_geom_torsion_atom_site_label_2
_geom_torsion_atom_site_label_3
_geom_torsion_atom_site_label_4
_geom_torsion
_geom_torsion_site_symmetry_1
_geom_torsion_site_symmetry_2
_geom_torsion_site_symmetry_3
_geom_torsion_site_symmetry_4
_geom_torsion_publ_flag
C6 C1 C2 C3 -2.4(8) . . . . ?
C7 C1 C2 C3 174.8(5) . . . . ?
C1 C2 C3 C4 1.8(8) . . . . ?
C1 C2 C3 C31 -178.5(5) . . . . ?
C2 C3 C4 C5 0.4(8) . . . . ?
C31 C3 C4 C5 -179.3(5) . . . . ?
C3 C4 C5 C6 -2.0(8) . . . . ?
C3 C4 C5 C19 175.8(5) . . . . ?
C2 C1 C6 C5 0.8(8) . . . . ?
C7 C1 C6 C5 -176.5(5) . . . . ?
C4 C5 C6 C1 1.4(8) . . . . ?
C19 C5 C6 C1 -176.4(5) . . . . ?
C6 C1 C7 C8 53.7(58) . . . . ?
C2 C1 C7 C8 -123.6(55) . . . . ?
C1 C7 C8 C9 -90.7(195) . . . . ?
C7 C8 C9 C17 151.8(186) . . . . ?
C7 C8 C9 C16 -87.4(187) . . . . ?
C7 C8 C9 C10 31.5(188) . . . . ?
C8 C9 C10 C11 -179.5(4) . . . . ?
C17 C9 C10 C11 58.8(5) . . . . ?
C16 C9 C10 C11 -59.7(5) . . . . ?
C9 C10 C11 C18 60.4(5) . . . . ?
C9 C10 C11 C12 -59.9(5) . . . . ?
C10 C11 C12 C13 60.7(5) . . . . ?
C18 C11 C12 C13 -59.7(5) . . . . ?
C11 C12 C13 C14 59.3(5) . . . . ?
C11 C12 C13 C17 -60.1(5) . . . . ?
C12 C13 C14 C15 -59.5(5) . . . . ?
C17 C13 C14 C15 59.7(5) . . . . ?
C13 C14 C15 C16 -59.9(5) . . . . ?
C13 C14 C15 C18 59.9(5) . . . . ?
C14 C15 C16 C9 59.2(5) . . . . ?
C18 C15 C16 C9 -60.6(5) . . . . ?
C8 C9 C16 C15 179.8(4) . . . . ?
C17 C9 C16 C15 -58.3(5) . . . . ?
C10 C9 C16 C15 60.0(5) . . . . ?
C14 C13 C17 C9 -59.6(5) . . . . ?
C12 C13 C17 C9 60.1(5) . . . . ?
C8 C9 C17 C13 179.9(4) . . . . ?
C16 C9 C17 C13 58.8(5) . . . . ?
C10 C9 C17 C13 -59.2(5) . . . . ?
C10 C11 C18 C15 -60.4(5) . . . . ?
C12 C11 C18 C15 60.3(5) . . . . ?
C16 C15 C18 C11 60.2(5) . . . . ?
C14 C15 C18 C11 -60.3(5) . . . . ?
C4 C5 C19 C20 -108.1(77) . . . . ?
C6 C5 C19 C20 69.7(79) . . . . ?
C5 C19 C20 C21 51.6(148) . . . . ?
C19 C20 C21 C22 -44.1(100) . . . . ?
C19 C20 C21 C28 -163.1(97) . . . . ?
C19 C20 C21 C29 76.4(99) . . . . ?
C20 C21 C22 C23 -179.8(5) . . . . ?
C28 C21 C22 C23 -59.0(6) . . . . ?
C29 C21 C22 C23 59.0(6) . . . . ?
C21 C22 C23 C24 -60.0(6) . . . . ?
C21 C22 C23 C30 59.7(7) . . . . ?
C30 C23 C24 C25 -58.4(7) . . . . ?
C22 C23 C24 C25 60.7(7) . . . . ?
C23 C24 C25 C29 -60.8(6) . . . . ?
C23 C24 C25 C26 58.0(7) . . . . ?
C24 C25 C26 C27 -58.1(6) . . . . ?
C29 C25 C26 C27 61.7(7) . . . . ?
C25 C26 C27 C30 59.0(7) . . . . ?
C25 C26 C27 C28 -60.9(6) . . . . ?
C20 C21 C28 C27 179.1(5) . . . . ?
C22 C21 C28 C27 59.6(6) . . . . ?
C29 C21 C28 C27 -59.1(6) . . . . ?
C26 C27 C28 C21 60.1(6) . . . . ?
C30 C27 C28 C21 -60.9(6) . . . . ?
C24 C25 C29 C21 58.5(6) . . . . ?
C26 C25 C29 C21 -61.2(6) . . . . ?
C20 C21 C29 C25 -177.8(5) . . . . ?
C22 C21 C29 C25 -57.7(6) . . . . ?
C28 C21 C29 C25 60.2(6) . . . . ?
C26 C27 C30 C23 -59.1(7) . . . . ?
C28 C27 C30 C23 60.7(7) . . . . ?
C24 C23 C30 C27 58.1(7) . . . . ?
C22 C23 C30 C27 -60.2(8) . . . . ?
C2 C3 C31 C32 168.3(58) . . . . ?
C4 C3 C31 C32 -12.0(63) . . . . ?
C3 C31 C32 C33 -31.3(141) . . . . ?
C31 C32 C33 C41 -141.0(94) . . . . ?
C31 C32 C33 C34 -20.5(97) . . . . ?
C31 C32 C33 C40 95.6(95) . . . . ?
C32 C33 C34 C35 -179.0(6) . . . . ?
C41 C33 C34 C35 -58.3(8) . . . . ?
C40 C33 C34 C35 62.1(7) . . . . ?
C33 C34 C35 C42 -63.4(9) . . . . ?
C33 C34 C35 C36 56.6(8) . . . . ?
C42 C35 C36 C37 55.5(9) . . . . ?
C34 C35 C36 C37 -63.3(8) . . . . ?
C35 C36 C37 C38 -52.1(10) . . . . ?
C35 C36 C37 C41 63.1(8) . . . . ?
C36 C37 C38 C39 48.9(10) . . . . ?
C41 C37 C38 C39 -62.8(10) . . . . ?
C37 C38 C39 C42 -47.8(9) . . . . ?
C37 C38 C39 C40 66.7(8) . . . . ?
C32 C33 C40 C39 -177.7(5) . . . . ?
C41 C33 C40 C39 58.8(7) . . . . ?
C34 C33 C40 C39 -61.3(7) . . . . ?
C38 C39 C40 C33 -61.8(6) . . . . ?
C42 C39 C40 C33 58.6(7) . . . . ?
C32 C33 C41 C37 -177.5(7) . . . . ?
C34 C33 C41 C37 63.9(9) . . . . ?
C40 C33 C41 C37 -54.0(10) . . . . ?
C38 C37 C41 C33 53.9(11) . . . . ?
C36 C37 C41 C33 -64.2(10) . . . . ?
C34 C35 C42 C39 64.7(9) . . . . ?
C36 C35 C42 C39 -54.8(9) . . . . ?
C38 C39 C42 C35 52.2(9) . . . . ?
C40 C39 C42 C35 -61.9(8) . . . . ?
C6A C1A C2A C3A -0.2(8) . . . . ?
C7A C1A C2A C3A 179.5(5) . . . . ?
C1A C2A C3A C4A 1.4(9) . . . . ?
C1A C2A C3A C19A -175.7(5) . . . . ?
C2A C3A C4A C5A -0.4(8) . . . . ?
C19A C3A C4A C5A 176.7(5) . . . . ?
C3A C4A C5A C6A -1.8(8) . . . . ?
C3A C4A C5A C31A 176.1(5) . . . . ?
C4A C5A C6A C1A 3.0(8) . . . . ?
C31A C5A C6A C1A -174.8(5) . . . . ?
C2A C1A C6A C5A -2.0(8) . . . . ?
C7A C1A C6A C5A 178.3(5) . . . . ?
C2A C1A C7A C8A 19.8(66) . . . . ?
C6A C1A C7A C8A -160.6(61) . . . . ?
C1A C7A C8A C9A 4.2(151) . . . . ?
C7A C8A C9A C17A 160.9(96) . . . . ?
C7A C8A C9A C10A 39.6(99) . . . . ?
C7A C8A C9A C16A -76.3(98) . . . . ?
C8A C9A C10A C11A 175.5(6) . . . . ?
C17A C9A C10A C11A 54.4(8) . . . . ?
C16A C9A C10A C11A -65.3(8) . . . . ?
C9A C10A C11A C18A 66.7(9) . . . . ?
C9A C10A C11A C12A -53.4(8) . . . . ?
C18A C11A C12A C13A -54.2(10) . . . . ?
C10A C11A C12A C13A 61.1(9) . . . . ?
C11A C12A C13A C14A 53.8(10) . . . . ?
C11A C12A C13A C17A -64.3(9) . . . . ?
C12A C13A C14A C15A -51.8(10) . . . . ?
C17A C13A C14A C15A 63.7(10) . . . . ?
C13A C14A C15A C18A 49.5(9) . . . . ?
C13A C14A C15A C16A -65.3(8) . . . . ?
C8A C9A C16A C15A 177.7(5) . . . . ?
C17A C9A C16A C15A -59.0(7) . . . . ?
C10A C9A C16A C15A 61.3(7) . . . . ?
C14A C15A C16A C9A 61.5(6) . . . . ?
C18A C15A C16A C9A -58.4(7) . . . . ?
C8A C9A C17A C13A 178.9(6) . . . . ?
C10A C9A C17A C13A -62.2(9) . . . . ?
C16A C9A C17A C13A 55.1(9) . . . . ?
C14A C13A C17A C9A -56.0(10) . . . . ?
C12A C13A C17A C9A 64.3(9) . . . . ?
C12A C11A C18A C15A 52.6(10) . . . . ?
C10A C11A C18A C15A -67.3(9) . . . . ?
C14A C15A C18A C11A -50.4(9) . . . . ?
C16A C15A C18A C11A 64.0(8) . . . . ?
C2A C3A C19A C20A 93.6(80) . . . . ?
C4A C3A C19A C20A -83.4(79) . . . . ?
C3A C19A C20A C21A -19.1(173) . . . . ?
C19A C20A C21A C30A 25.2(109) . . . . ?
C19A C20A C21A C28A 144.9(106) . . . . ?
C19A C20A C21A C22A -94.6(108) . . . . ?
C20A C21A C22A C23A 177.8(5) . . . . ?
C30A C21A C22A C23A 57.9(6) . . . . ?
C28A C21A C22A C23A -59.7(6) . . . . ?
C21A C22A C23A C24A -58.7(6) . . . . ?
C21A C22A C23A C29A 60.9(6) . . . . ?
C22A C23A C24A C25A 60.1(6) . . . . ?
C29A C23A C24A C25A -58.4(7) . . . . ?
C23A C24A C25A C30A -60.8(7) . . . . ?
C23A C24A C25A C26A 59.3(7) . . . . ?
C30A C25A C26A C27A 59.4(8) . . . . ?
C24A C25A C26A C27A -59.6(7) . . . . ?
C25A C26A C27A C28A -59.8(7) . . . . ?
C25A C26A C27A C29A 59.8(7) . . . . ?
C26A C27A C28A C21A 60.7(6) . . . . ?
C29A C27A C28A C21A -60.0(6) . . . . ?
C20A C21A C28A C27A -179.2(5) . . . . ?
C30A C21A C28A C27A -58.9(6) . . . . ?
C22A C21A C28A C27A 59.1(6) . . . . ?
C26A C27A C29A C23A -58.9(7) . . . . ?
C28A C27A C29A C23A 61.2(6) . . . . ?
C24A C23A C29A C27A 57.8(6) . . . . ?
C22A C23A C29A C27A -61.7(7) . . . . ?
C24A C25A C30A C21A 60.5(7) . . . . ?
C26A C25A C30A C21A -58.8(8) . . . . ?
C20A C21A C30A C25A 179.8(5) . . . . ?
C28A C21A C30A C25A 58.1(6) . . . . ?
C22A C21A C30A C25A -59.6(6) . . . . ?
C4A C5A C31A C32A -52.5(57) . . . . ?
C6A C5A C31A C32A 125.3(54) . . . . ?
C5A C31A C32A C33A 121.7(307) . . . . ?
C31A C32A C33A C34A 176.3(1000) . . . . ?
C31A C32A C33A C41A 54.3(326) . . . . ?
C31A C32A C33A C40A -63.8(326) . . . . ?
C32A C33A C34A C35A 179.8(4) . . . . ?
C41A C33A C34A C35A -58.0(5) . . . . ?
C40A C33A C34A C35A 59.7(5) . . . . ?
C33A C34A C35A C36A 59.1(5) . . . . ?
C33A C34A C35A C42A -60.1(5) . . . . ?
C34A C35A C36A C37A -59.5(5) . . . . ?
C42A C35A C36A C37A 59.5(5) . . . . ?
C35A C36A C37A C41A 59.9(5) . . . . ?
C35A C36A C37A C38A -59.9(5) . . . . ?
C41A C37A C38A C39A -60.7(5) . . . . ?
C36A C37A C38A C39A 60.1(5) . . . . ?
C37A C38A C39A C42A -60.5(5) . . . . ?
C37A C38A C39A C40A 60.7(5) . . . . ?
C42A C39A C40A C33A 59.7(5) . . . . ?
C38A C39A C40A C33A -60.9(5) . . . . ?
C32A C33A C40A C39A 179.6(4) . . . . ?
C34A C33A C40A C39A -58.9(5) . . . . ?
C41A C33A C40A C39A 59.9(5) . . . . ?
C36A C37A C41A C33A -58.7(5) . . . . ?
C38A C37A C41A C33A 61.4(5) . . . . ?
C32A C33A C41A C37A -179.5(4) . . . . ?
C34A C33A C41A C37A 57.6(5) . . . . ?
C40A C33A C41A C37A -60.7(5) . . . . ?
C40A C39A C42A C35A -60.2(5) . . . . ?
C38A C39A C42A C35A 60.4(5) . . . . ?
C36A C35A C42A C39A -59.7(5) . . . . ?
C34A C35A C42A C39A 59.6(5) . . . . ?
